data_4088865
loop_
_publ_author_name
'Alashkar, Nour'
'Dietz, Christina'
'Baba Haj, Samer'
'Hiller, Wolf'
'Jurkschat, Klaus'

_publ_section_title
;
 Unsymmetrical Bicentric Organotin Lewis Acids
 {Me2N(CH2)3}Ph(X)Sn(CH2)nSnPh2X (X = F, I; n = 1, 3): Syntheses and
 Structures
;
_journal_issue 16
_journal_name_full Organometallics
_journal_page_first 2738
_journal_paper_doi 10.1021/acs.organomet.6b00500
_journal_volume 35
_journal_year 2016
_chemical_formula_moiety 'C26 H33 F2 N Sn2'
_chemical_formula_sum 'C26 H33 F2 N Sn2'
_chemical_formula_weight 634.91
_space_group_crystal_system monoclinic
_space_group_IT_number 14
_space_group_name_Hall '-P 2ybc'
_space_group_name_H-M_alt 'P 1 21/c 1'
_atom_sites_solution_hydrogens geom
_audit_creation_method SHELXL-2014/7
_cell_angle_alpha 90
_cell_angle_beta 95.777(6)
_cell_angle_gamma 90
_cell_formula_units_Z 4
_cell_length_a 16.8757(9)
_cell_length_b 7.9337(4)
_cell_length_c 18.9274(13)
_cell_measurement_reflns_used 4108
_cell_measurement_temperature 173(2)
_cell_measurement_theta_max 29.1958
_cell_measurement_theta_min 2.1586
_cell_volume 2521.3(3)
_computing_cell_refinement 'CrysAlisPro, Agilent Technologies, Version 1.171.33.55'
_computing_data_collection 'CrysAlisPro, Agilent Technologies, Version 1.171.33.55'
_computing_data_reduction 'CrysAlisPro, Agilent Technologies, Version 1.171.33.55'
_computing_molecular_graphics 'SHELXP-97 (Sheldrick, 1997)'
_computing_publication_material 'enCIFer Version 1.5'
_computing_structure_refinement 'SHELXL-2014/7 (Sheldrick, 2014)'
_computing_structure_solution 'SHELXS-97 (Sheldrick, 1990)'
_diffrn_ambient_temperature 173(2)
_diffrn_measured_fraction_theta_full 1.000
_diffrn_measured_fraction_theta_max 1.000
_diffrn_measurement_device_type 'XcaliburS CCD Diffractometer'
_diffrn_measurement_method '\w und \y scan'
_diffrn_radiation_monochromator graphite
_diffrn_radiation_source 'fine-focus sealed tube'
_diffrn_radiation_type MoK\a
_diffrn_radiation_wavelength 0.71073
_diffrn_reflns_av_R_equivalents 0.0505
_diffrn_reflns_av_unetI/netI 0.1116
_diffrn_reflns_Laue_measured_fraction_full 1.000
_diffrn_reflns_Laue_measured_fraction_max 1.000
_diffrn_reflns_limit_h_max 20
_diffrn_reflns_limit_h_min -20
_diffrn_reflns_limit_k_max 8
_diffrn_reflns_limit_k_min -9
_diffrn_reflns_limit_l_max 20
_diffrn_reflns_limit_l_min -22
_diffrn_reflns_number 12746
_diffrn_reflns_point_group_measured_fraction_full 1.000
_diffrn_reflns_point_group_measured_fraction_max 1.000
_diffrn_reflns_theta_full 25.242
_diffrn_reflns_theta_max 25.498
_diffrn_reflns_theta_min 2.163
_exptl_absorpt_coefficient_mu 2.009
_exptl_absorpt_correction_T_max 1.00000
_exptl_absorpt_correction_T_min 0.89743
_exptl_absorpt_correction_type multi-scan
_exptl_absorpt_process_details
;
CrysAlisPro, Oxford Diffraction Ltd.,
Version 1.171.33.55 (release 05-01-2010 CrysAlis171 .NET)
(compiled Jan  5 2010,16:28:46)
Empirical absorption correction using spherical harmonics,
 implemented in SCALE3 ABSPACK scaling algorithm.
;
_exptl_crystal_colour colourless
_exptl_crystal_density_diffrn 1.673
_exptl_crystal_description block
_exptl_crystal_F_000 1256
_exptl_crystal_size_max 0.18
_exptl_crystal_size_mid 0.12
_exptl_crystal_size_min 0.06
_refine_diff_density_max 0.976
_refine_diff_density_min -0.671
_refine_diff_density_rms 0.104
_refine_ls_extinction_method none
_refine_ls_goodness_of_fit_ref 0.803
_refine_ls_hydrogen_treatment constr
_refine_ls_matrix_type full
_refine_ls_number_parameters 246
_refine_ls_number_reflns 4695
_refine_ls_number_restraints 0
_refine_ls_restrained_S_all 0.803
_refine_ls_R_factor_all 0.0678
_refine_ls_R_factor_gt 0.0318
_refine_ls_shift/su_max 0.001
_refine_ls_shift/su_mean 0.000
_refine_ls_structure_factor_coef Fsqd
_refine_ls_weighting_details 'w=1/[\s^2^(Fo^2^)+(0.0018P)^2^] where P=(Fo^2^+2Fc^2^)/3'
_refine_ls_weighting_scheme calc
_refine_ls_wR_factor_gt 0.0374
_refine_ls_wR_factor_ref 0.0390
_reflns_Friedel_coverage 0.000
_reflns_number_gt 2806
_reflns_number_total 4695
_reflns_threshold_expression 'I > 2\s(I)'
_cod_data_source_file om6b00500_si_002.cif
_cod_data_source_block 2146_compound-7
_cod_original_sg_symbol_H-M 'P 21/c'
_cod_database_code 4088865
_shelx_shelxl_version_number 2014/7
_shelx_space_group_comment
;
The symmetry employed for this shelxl refinement is uniquely defined
by the following loop, which should always be used as a source of
symmetry information in preference to the above space-group names.
They are only intended as comments.
;

loop_
_space_group_symop_operation_xyz
'x, y, z'
'-x, y+1/2, -z+1/2'
'-x, -y, -z'
'x, -y-1/2, z-1/2'

loop_
_atom_site_label
_atom_site_type_symbol
_atom_site_fract_x
_atom_site_fract_y
_atom_site_fract_z
_atom_site_U_iso_or_equiv
_atom_site_adp_type
_atom_site_occupancy
_atom_site_site_symmetry_order
_atom_site_calc_flag
_atom_site_refinement_flags_posn
_atom_site_refinement_flags_adp
Sn1 Sn 0.26824(2) -0.00081(4) 0.42882(2) 0.02152(8) Uani 1 1 d . .
F1 F 0.28841(13) 0.2314(2) 0.37743(13) 0.0247(7) Uani 1 1 d . .
Sn2 Sn 0.29537(2) 0.32413(3) 0.26642(2) 0.02447(9) Uani 1 1 d . .
F2 F 0.30615(14) 0.4006(2) 0.16568(13) 0.0337(7) Uani 1 1 d . .
N1 N 0.2679(2) -0.2519(4) 0.5001(2) 0.0247(10) Uani 1 1 d . .
C1 C 0.2954(3) 0.0632(4) 0.2407(2) 0.0342(14) Uani 1 1 d . .
H1A H 0.2964 0.0516 0.1898 0.041 Uiso 1 1 calc R U
H1B H 0.3438 0.0127 0.2634 0.041 Uiso 1 1 calc R U
C2 C 0.2231(3) -0.0352(5) 0.2634(2) 0.0327(13) Uani 1 1 d . .
H2A H 0.1803 0.0437 0.2690 0.039 Uiso 1 1 calc R U
H2B H 0.2046 -0.1131 0.2258 0.039 Uiso 1 1 calc R U
C3 C 0.2410(3) -0.1349(4) 0.3330(2) 0.0305(13) Uani 1 1 d . .
H3A H 0.2854 -0.2095 0.3271 0.037 Uiso 1 1 calc R U
H3B H 0.1953 -0.2057 0.3387 0.037 Uiso 1 1 calc R U
C4 C 0.3802(2) 0.0231(5) 0.4903(2) 0.0333(12) Uani 1 1 d . .
H4A H 0.4217 0.0361 0.4587 0.040 Uiso 1 1 calc R U
H4B H 0.3800 0.1237 0.5194 0.040 Uiso 1 1 calc R U
C5 C 0.3988(2) -0.1275(5) 0.5374(2) 0.0322(13) Uani 1 1 d . .
H5A H 0.4263 -0.2114 0.5118 0.039 Uiso 1 1 calc R U
H5B H 0.4340 -0.0935 0.5786 0.039 Uiso 1 1 calc R U
C6 C 0.3250(3) -0.2043(5) 0.5616(2) 0.0297(12) Uani 1 1 d . .
H6A H 0.3391 -0.3036 0.5900 0.036 Uiso 1 1 calc R U
H6B H 0.2999 -0.1243 0.5911 0.036 Uiso 1 1 calc R U
C7 C 0.1907(3) -0.2932(5) 0.5258(3) 0.0380(14) Uani 1 1 d . .
H7A H 0.1542 -0.3300 0.4866 0.057 Uiso 1 1 calc R U
H7B H 0.1696 -0.1950 0.5469 0.057 Uiso 1 1 calc R U
H7C H 0.1978 -0.3815 0.5605 0.057 Uiso 1 1 calc R U
C8 C 0.2963(3) -0.4009(4) 0.4634(2) 0.0368(14) Uani 1 1 d . .
H8A H 0.2572 -0.4330 0.4254 0.055 Uiso 1 1 calc R U
H8B H 0.3048 -0.4925 0.4964 0.055 Uiso 1 1 calc R U
H8C H 0.3455 -0.3742 0.4444 0.055 Uiso 1 1 calc R U
C11 C 0.16938(16) 0.1060(3) 0.47453(16) 0.0246(12) Uani 1 1 d G .
C12 C 0.0934(2) 0.0964(3) 0.43877(13) 0.0370(14) Uani 1 1 d G .
H12 H 0.0853 0.0389 0.3958 0.044 Uiso 1 1 calc R U
C13 C 0.02962(14) 0.1728(4) 0.46718(19) 0.0527(16) Uani 1 1 d G .
H13 H -0.0212 0.1664 0.4433 0.063 Uiso 1 1 calc R U
C14 C 0.04176(18) 0.2587(3) 0.5314(2) 0.0494(17) Uani 1 1 d G .
H14 H -0.0009 0.3098 0.5504 0.059 Uiso 1 1 calc R U
C15 C 0.1177(2) 0.2683(3) 0.56711(14) 0.0394(15) Uani 1 1 d G .
H15 H 0.1258 0.3258 0.6100 0.047 Uiso 1 1 calc R U
C16 C 0.18152(15) 0.1919(3) 0.53871(16) 0.0301(12) Uani 1 1 d G .
H16 H 0.2323 0.1984 0.5626 0.036 Uiso 1 1 calc R U
C21 C 0.39507(13) 0.4732(3) 0.30733(16) 0.0195(11) Uani 1 1 d G .
C22 C 0.41176(17) 0.6135(4) 0.26742(13) 0.0310(13) Uani 1 1 d G .
H22 H 0.3803 0.6378 0.2255 0.037 Uiso 1 1 calc R U
C23 C 0.47552(18) 0.7176(3) 0.29021(16) 0.0399(14) Uani 1 1 d G .
H23 H 0.4867 0.8115 0.2635 0.048 Uiso 1 1 calc R U
C24 C 0.52259(14) 0.6814(3) 0.35290(18) 0.0389(14) Uani 1 1 d G .
H24 H 0.5652 0.7510 0.3681 0.047 Uiso 1 1 calc R U
C25 C 0.50590(16) 0.5411(4) 0.39281(13) 0.0344(13) Uani 1 1 d G .
H25 H 0.5374 0.5168 0.4348 0.041 Uiso 1 1 calc R U
C26 C 0.44214(17) 0.4370(3) 0.37003(15) 0.0286(13) Uani 1 1 d G .
H26 H 0.4310 0.3431 0.3967 0.034 Uiso 1 1 calc R U
C31 C 0.17992(13) 0.4399(3) 0.26909(17) 0.0205(12) Uani 1 1 d G .
C32 C 0.13637(18) 0.4182(3) 0.32697(13) 0.0289(13) Uani 1 1 d G .
H32 H 0.1559 0.3493 0.3645 0.035 Uiso 1 1 calc R U
C33 C 0.06363(17) 0.4995(4) 0.32876(15) 0.0376(13) Uani 1 1 d G .
H33 H 0.0345 0.4850 0.3675 0.045 Uiso 1 1 calc R U
C34 C 0.03445(13) 0.6025(3) 0.27266(19) 0.0414(15) Uani 1 1 d G .
H34 H -0.0142 0.6569 0.2739 0.050 Uiso 1 1 calc R U
C35 C 0.07800(19) 0.6242(3) 0.21478(15) 0.0422(15) Uani 1 1 d G .
H35 H 0.0585 0.6931 0.1772 0.051 Uiso 1 1 calc R U
C36 C 0.15073(18) 0.5429(3) 0.21299(13) 0.0342(13) Uani 1 1 d G .
H36 H 0.1799 0.5574 0.1743 0.041 Uiso 1 1 calc R U

loop_
_atom_site_aniso_label
_atom_site_aniso_U_11
_atom_site_aniso_U_22
_atom_site_aniso_U_33
_atom_site_aniso_U_23
_atom_site_aniso_U_13
_atom_site_aniso_U_12
Sn1 0.01825(16) 0.02115(14) 0.0251(2) -0.00002(18) 0.00205(14) -0.00092(16)
F1 0.0241(16) 0.0240(12) 0.0257(18) -0.0002(11) 0.0010(13) -0.0017(10)
Sn2 0.02384(19) 0.02357(15) 0.0261(2) -0.00039(18) 0.00289(16) -0.00055(16)
F2 0.0331(18) 0.0391(13) 0.0291(19) 0.0054(13) 0.0042(15) -0.0031(12)
N1 0.025(3) 0.0215(19) 0.028(3) -0.0079(18) 0.004(2) 0.0026(17)
C1 0.045(4) 0.027(2) 0.032(4) -0.012(2) 0.011(3) 0.000(2)
C2 0.045(3) 0.024(3) 0.027(3) -0.005(2) -0.005(3) -0.011(2)
C3 0.032(3) 0.024(2) 0.034(4) -0.002(2) -0.001(3) 0.000(2)
C4 0.026(3) 0.032(3) 0.042(4) 0.004(3) 0.000(2) -0.013(2)
C5 0.024(3) 0.034(3) 0.035(4) -0.002(2) -0.012(3) -0.004(2)
C6 0.034(3) 0.029(3) 0.024(3) 0.002(2) -0.003(3) 0.000(2)
C7 0.030(3) 0.025(2) 0.060(4) 0.013(3) 0.010(3) 0.001(2)
C8 0.043(4) 0.024(2) 0.043(4) 0.005(2) 0.002(3) 0.001(2)
C11 0.029(3) 0.022(2) 0.023(3) 0.000(2) 0.007(3) 0.000(2)
C12 0.028(3) 0.056(3) 0.028(4) 0.007(3) 0.007(3) 0.007(3)
C13 0.023(3) 0.088(4) 0.049(4) 0.016(4) 0.006(3) 0.015(3)
C14 0.041(4) 0.049(3) 0.062(5) 0.007(3) 0.026(4) 0.015(3)
C15 0.051(4) 0.034(3) 0.035(4) -0.009(2) 0.014(3) -0.002(3)
C16 0.033(3) 0.024(2) 0.034(4) -0.002(3) 0.005(3) -0.002(2)
C21 0.023(3) 0.016(2) 0.021(3) -0.003(2) 0.011(2) -0.002(2)
C22 0.025(3) 0.036(3) 0.031(4) -0.001(2) 0.002(3) 0.005(2)
C23 0.044(4) 0.041(3) 0.038(4) 0.000(3) 0.020(3) -0.006(3)
C24 0.030(3) 0.033(3) 0.055(4) -0.009(3) 0.015(3) -0.006(3)
C25 0.019(3) 0.041(3) 0.043(4) -0.003(3) 0.005(3) 0.009(2)
C26 0.032(3) 0.018(2) 0.038(4) 0.003(2) 0.016(3) 0.004(2)
C31 0.027(3) 0.016(2) 0.016(3) -0.004(2) -0.008(2) -0.0019(19)
C32 0.026(3) 0.025(2) 0.037(4) -0.002(2) 0.005(3) -0.008(2)
C33 0.022(3) 0.035(3) 0.056(4) -0.012(3) 0.004(3) -0.004(3)
C34 0.020(3) 0.040(3) 0.062(5) -0.011(3) -0.008(3) 0.004(2)
C35 0.039(4) 0.045(3) 0.040(4) 0.003(3) -0.011(3) 0.011(3)
C36 0.037(3) 0.037(3) 0.028(4) -0.001(2) 0.001(3) 0.001(2)

loop_
_atom_type_symbol
_atom_type_description
_atom_type_scat_dispersion_real
_atom_type_scat_dispersion_imag
_atom_type_scat_source
C C 0.0033 0.0016 'International Tables Vol C Tables 4.2.6.8 and 6.1.1.4'
H H 0.0000 0.0000 'International Tables Vol C Tables 4.2.6.8 and 6.1.1.4'
N N 0.0061 0.0033 'International Tables Vol C Tables 4.2.6.8 and 6.1.1.4'
F F 0.0171 0.0103 'International Tables Vol C Tables 4.2.6.8 and 6.1.1.4'
Sn Sn -0.6537 1.4246 'International Tables Vol C Tables 4.2.6.8 and 6.1.1.4'

loop_
_geom_angle_atom_site_label_1
_geom_angle_atom_site_label_2
_geom_angle_atom_site_label_3
_geom_angle
C3 Sn1 C4 128.24(16)
C3 Sn1 F1 94.26(12)
C4 Sn1 F1 89.91(12)
C3 Sn1 C11 115.94(15)
C4 Sn1 C11 115.58(15)
F1 Sn1 C11 90.52(9)
C3 Sn1 N1 92.99(14)
C4 Sn1 N1 79.59(14)
F1 Sn1 N1 169.46(11)
C11 Sn1 N1 93.18(11)
Sn1 F1 Sn2 137.68(10)
F2 Sn2 C1 94.24(13)
F2 Sn2 C21 91.90(10)
C1 Sn2 C21 127.11(14)
F2 Sn2 C31 93.52(11)
C1 Sn2 C31 116.14(14)
C21 Sn2 C31 115.81(9)
F2 Sn2 F1 177.27(9)
C1 Sn2 F1 84.05(13)
C21 Sn2 F1 87.46(10)
C31 Sn2 F1 89.15(10)
C7 N1 C8 108.5(3)
C7 N1 C6 108.9(4)
C8 N1 C6 111.0(3)
C7 N1 Sn1 114.9(3)
C8 N1 Sn1 112.3(3)
C6 N1 Sn1 101.0(2)
C2 C1 Sn2 114.2(3)
C2 C1 H1A 108.7
Sn2 C1 H1A 108.7
C2 C1 H1B 108.7
Sn2 C1 H1B 108.7
H1A C1 H1B 107.6
C3 C2 C1 113.9(4)
C3 C2 H2A 108.8
C1 C2 H2A 108.8
C3 C2 H2B 108.8
C1 C2 H2B 108.8
H2A C2 H2B 107.7
C2 C3 Sn1 118.9(2)
C2 C3 H3A 107.6
Sn1 C3 H3A 107.6
C2 C3 H3B 107.6
Sn1 C3 H3B 107.6
H3A C3 H3B 107.0
C5 C4 Sn1 111.9(3)
C5 C4 H4A 109.2
Sn1 C4 H4A 109.2
C5 C4 H4B 109.2
Sn1 C4 H4B 109.2
H4A C4 H4B 107.9
C6 C5 C4 112.0(4)
C6 C5 H5A 109.2
C4 C5 H5A 109.2
C6 C5 H5B 109.2
C4 C5 H5B 109.2
H5A C5 H5B 107.9
N1 C6 C5 111.0(4)
N1 C6 H6A 109.4
C5 C6 H6A 109.4
N1 C6 H6B 109.4
C5 C6 H6B 109.4
H6A C6 H6B 108.0
N1 C7 H7A 109.5
N1 C7 H7B 109.5
H7A C7 H7B 109.5
N1 C7 H7C 109.5
H7A C7 H7C 109.5
H7B C7 H7C 109.5
N1 C8 H8A 109.5
N1 C8 H8B 109.5
H8A C8 H8B 109.5
N1 C8 H8C 109.5
H8A C8 H8C 109.5
H8B C8 H8C 109.5
C12 C11 C16 120.0
C12 C11 Sn1 120.12(19)
C16 C11 Sn1 119.82(19)
C11 C12 C13 120.0
C11 C12 H12 120.0
C13 C12 H12 120.0
C12 C13 C14 120.0
C12 C13 H13 120.0
C14 C13 H13 120.0
C15 C14 C13 120.0
C15 C14 H14 120.0
C13 C14 H14 120.0
C16 C15 C14 120.0
C16 C15 H15 120.0
C14 C15 H15 120.0
C15 C16 C11 120.0
C15 C16 H16 120.0
C11 C16 H16 120.0
C22 C21 C26 120.0
C22 C21 Sn2 116.21(18)
C26 C21 Sn2 123.80(18)
C23 C22 C21 120.0
C23 C22 H22 120.0
C21 C22 H22 120.0
C22 C23 C24 120.0
C22 C23 H23 120.0
C24 C23 H23 120.0
C25 C24 C23 120.0
C25 C24 H24 120.0
C23 C24 H24 120.0
C26 C25 C24 120.0
C26 C25 H25 120.0
C24 C25 H25 120.0
C25 C26 C21 120.0
C25 C26 H26 120.0
C21 C26 H26 120.0
C32 C31 C36 120.0
C32 C31 Sn2 121.05(18)
C36 C31 Sn2 118.90(18)
C31 C32 C33 120.0
C31 C32 H32 120.0
C33 C32 H32 120.0
C32 C33 C34 120.0
C32 C33 H33 120.0
C34 C33 H33 120.0
C35 C34 C33 120.0
C35 C34 H34 120.0
C33 C34 H34 120.0
C36 C35 C34 120.0
C36 C35 H35 120.0
C34 C35 H35 120.0
C35 C36 C31 120.0
C35 C36 H36 120.0
C31 C36 H36 120.0

loop_
_geom_bond_atom_site_label_1
_geom_bond_atom_site_label_2
_geom_bond_distance
Sn1 C3 2.113(4)
Sn1 C4 2.126(4)
Sn1 F1 2.1266(19)
Sn1 C11 2.131(2)
Sn1 N1 2.407(3)
F1 Sn2 2.240(2)
Sn2 F2 2.027(2)
Sn2 C1 2.126(3)
Sn2 C21 2.137(2)
Sn2 C31 2.159(2)
N1 C7 1.473(5)
N1 C8 1.476(4)
N1 C6 1.483(5)
C1 C2 1.546(5)
C1 H1A 0.9700
C1 H1B 0.9700
C2 C3 1.539(5)
C2 H2A 0.9700
C2 H2B 0.9700
C3 H3A 0.9700
C3 H3B 0.9700
C4 C5 1.506(5)
C4 H4A 0.9700
C4 H4B 0.9700
C5 C6 1.499(5)
C5 H5A 0.9700
C5 H5B 0.9700
C6 H6A 0.9700
C6 H6B 0.9700
C7 H7A 0.9600
C7 H7B 0.9600
C7 H7C 0.9600
C8 H8A 0.9600
C8 H8B 0.9600
C8 H8C 0.9600
C11 C12 1.3900
C11 C16 1.3900
C12 C13 1.3900
C12 H12 0.9300
C13 C14 1.3900
C13 H13 0.9300
C14 C15 1.3900
C14 H14 0.9300
C15 C16 1.3900
C15 H15 0.9300
C16 H16 0.9300
C21 C22 1.3900
C21 C26 1.3900
C22 C23 1.3900
C22 H22 0.9300
C23 C24 1.3900
C23 H23 0.9300
C24 C25 1.3900
C24 H24 0.9300
C25 C26 1.3900
C25 H25 0.9300
C26 H26 0.9300
C31 C32 1.3900
C31 C36 1.3900
C32 C33 1.3900
C32 H32 0.9300
C33 C34 1.3900
C33 H33 0.9300
C34 C35 1.3900
C34 H34 0.9300
C35 C36 1.3900
C35 H35 0.9300
C36 H36 0.9300

loop_
_geom_torsion_atom_site_label_1
_geom_torsion_atom_site_label_2
_geom_torsion_atom_site_label_3
_geom_torsion_atom_site_label_4
_geom_torsion
Sn2 C1 C2 C3 -99.9(4)
C1 C2 C3 Sn1 66.4(4)
Sn1 C4 C5 C6 -32.0(4)
C7 N1 C6 C5 -168.4(3)
C8 N1 C6 C5 72.3(4)
Sn1 N1 C6 C5 -47.0(3)
C4 C5 C6 N1 56.6(5)
C16 C11 C12 C13 0.0
Sn1 C11 C12 C13 -177.10(17)
C11 C12 C13 C14 0.0
C12 C13 C14 C15 0.0
C13 C14 C15 C16 0.0
C14 C15 C16 C11 0.0
C12 C11 C16 C15 0.0
Sn1 C11 C16 C15 177.11(17)
C26 C21 C22 C23 0.0
Sn2 C21 C22 C23 179.92(16)
C21 C22 C23 C24 0.0
C22 C23 C24 C25 0.0
C23 C24 C25 C26 0.0
C24 C25 C26 C21 0.0
C22 C21 C26 C25 0.0
Sn2 C21 C26 C25 -179.91(18)
C36 C31 C32 C33 0.0
Sn2 C31 C32 C33 177.40(17)
C31 C32 C33 C34 0.0
C32 C33 C34 C35 0.0
C33 C34 C35 C36 0.0
C34 C35 C36 C31 0.0
C32 C31 C36 C35 0.0
Sn2 C31 C36 C35 -177.46(16)
